data_7048672
loop_
_publ_author_name
'Zhou, Wanli'
'Zheng, Yanping'
'Yuan, Gang'
'Peng, Jun'

_publ_section_title
;
 Three polyoxometalates-based organic-inorganic hybrids decorated with
 Cu-terpyridine complexes exhibiting dual functional electro-catalytic
 behaviors.
;
_journal_issue 8
_journal_name_full 'Dalton transactions (Cambridge, England : 2003)'
_journal_page_first 2598
_journal_page_last 2605
_journal_paper_doi 10.1039/c8dt04945a
_journal_volume 48
_journal_year 2019
_chemical_formula_moiety 'C45 H49 Cu3 N9 O70 P2 W18'
_chemical_formula_sum 'C45 H49 Cu3 N9 O70 P2 W18'
_chemical_formula_weight 5397.79
_space_group_crystal_system monoclinic
_space_group_IT_number 14
_space_group_name_Hall '-P 2yn'
_space_group_name_H-M_alt 'P 1 21/n 1'
_symmetry_space_group_name_Hall '-P 2yn'
_symmetry_space_group_name_H-M 'P 1 21/n 1'
_atom_sites_solution_hydrogens geom
_atom_sites_solution_primary direct
_atom_sites_solution_secondary difmap
_audit_creation_method SHELXL-2014/7
_audit_update_record
;
2018-12-15 deposited with the CCDC.
2019-01-18 downloaded from the CCDC.
;
_cell_angle_alpha 90
_cell_angle_beta 102.606(2)
_cell_angle_gamma 90
_cell_formula_units_Z 4
_cell_length_a 16.5866(4)
_cell_length_b 25.4564(5)
_cell_length_c 22.0082(5)
_cell_measurement_reflns_used 33512
_cell_measurement_temperature 293(2)
_cell_measurement_theta_max 25.000
_cell_measurement_theta_min 2.799
_cell_volume 9068.6(4)
_computing_cell_refinement CrysAlis
_computing_data_collection 'CrysAlis (Oxford Diffraction,2006)'
_computing_data_reduction CrysAlis
_computing_molecular_graphics 'Bruker SHELXTL'
_computing_publication_material 'Bruker SHELXTL'
_computing_structure_refinement 'SHELXL-2014/7 (Sheldrick, 2014)'
_computing_structure_solution 'SHELXS-97 (Sheldrick, 1990)'
_diffrn_ambient_temperature 293(2)
_diffrn_measured_fraction_theta_full 0.995
_diffrn_measured_fraction_theta_max 0.995
_diffrn_measurement_device_type 'Xcalibur, Ruby, Gemini ultra'
_diffrn_measurement_method '\w scan'
_diffrn_radiation_type MoK\a
_diffrn_radiation_wavelength 0.71073
_diffrn_reflns_av_R_equivalents 0.0447
_diffrn_reflns_av_unetI/netI 0.0727
_diffrn_reflns_Laue_measured_fraction_full 0.995
_diffrn_reflns_Laue_measured_fraction_max 0.995
_diffrn_reflns_limit_h_max 19
_diffrn_reflns_limit_h_min -19
_diffrn_reflns_limit_k_max 23
_diffrn_reflns_limit_k_min -30
_diffrn_reflns_limit_l_max 26
_diffrn_reflns_limit_l_min -18
_diffrn_reflns_number 33512
_diffrn_reflns_point_group_measured_fraction_full 0.995
_diffrn_reflns_point_group_measured_fraction_max 0.995
_diffrn_reflns_theta_full 25.000
_diffrn_reflns_theta_max 25.000
_diffrn_reflns_theta_min 2.779
_diffrn_source 'fine-focus sealed tube'
_exptl_absorpt_coefficient_mu 23.561
_exptl_absorpt_correction_T_max 0.493
_exptl_absorpt_correction_T_min 0.253
_exptl_absorpt_correction_type multi-scan
_exptl_absorpt_process_details 'SADABS, Sheldrick, 1996'
_exptl_crystal_colour blue
_exptl_crystal_density_diffrn 3.954
_exptl_crystal_density_method 'not measured'
_exptl_crystal_description block
_exptl_crystal_F_000 9564
_exptl_crystal_size_max 0.06
_exptl_crystal_size_mid 0.05
_exptl_crystal_size_min 0.03
_refine_diff_density_max 1.798
_refine_diff_density_min -2.478
_refine_diff_density_rms 0.419
_refine_ls_extinction_method none
_refine_ls_goodness_of_fit_ref 1.025
_refine_ls_hydrogen_treatment constr
_refine_ls_matrix_type full
_refine_ls_number_parameters 1324
_refine_ls_number_reflns 15875
_refine_ls_number_restraints 102
_refine_ls_restrained_S_all 1.023
_refine_ls_R_factor_all 0.0616
_refine_ls_R_factor_gt 0.0394
_refine_ls_shift/su_max 0.001
_refine_ls_shift/su_mean 0.000
_refine_ls_structure_factor_coef Fsqd
_refine_ls_weighting_details 'w=1/[\s^2^(Fo^2^)+(0.0312P)^2^] where P=(Fo^2^+2Fc^2^)/3'
_refine_ls_weighting_scheme calc
_refine_ls_wR_factor_gt 0.0801
_refine_ls_wR_factor_ref 0.0884
_reflns_Friedel_coverage 0.000
_reflns_number_gt 12289
_reflns_number_total 15875
_reflns_threshold_expression 'I > 2\s(I)'
_cod_data_source_file c8dt04945a2.cif
_cod_data_source_block 3
_cod_depositor_comments 'Adding full bibliography for 7048671--7048673.cif.'
_cod_database_code 7048672
_shelx_shelxl_version_number 2014/7
_shelx_space_group_comment
;
The symmetry employed for this shelxl refinement is uniquely defined
by the following loop, which should always be used as a source of
symmetry information in preference to the above space-group names.
They are only intended as comments.
;

loop_
_space_group_symop_operation_xyz
'x, y, z'
'-x+1/2, y+1/2, -z+1/2'
'-x, -y, -z'
'x-1/2, -y-1/2, z-1/2'

loop_
_atom_site_label
_atom_site_type_symbol
_atom_site_fract_x
_atom_site_fract_y
_atom_site_fract_z
_atom_site_U_iso_or_equiv
_atom_site_adp_type
_atom_site_occupancy
_atom_site_site_symmetry_order
_atom_site_calc_flag
_atom_site_refinement_flags_posn
_atom_site_refinement_flags_adp
W1 W 0.11898(4) 0.23775(2) 0.30116(3) 0.01244(13) Uani 1 1 d . .
W2 W -0.02692(3) -0.04179(2) 0.15241(3) 0.01020(13) Uani 1 1 d . .
W3 W 0.22635(3) 0.00895(2) 0.33002(3) 0.01096(13) Uani 1 1 d . .
W4 W -0.13300(3) 0.18749(2) 0.13520(3) 0.01080(13) Uani 1 1 d . .
W5 W -0.09098(3) 0.06259(2) 0.06260(3) 0.00989(13) Uani 1 1 d . .
W6 W 0.08629(3) 0.22949(2) 0.14492(3) 0.01153(13) Uani 1 1 d . .
W7 W 0.00806(3) -0.03222(2) 0.32314(3) 0.01102(13) Uani 1 1 d . .
W8 W -0.02962(3) 0.08223(2) 0.38853(3) 0.01133(13) Uani 1 1 d . .
W9 W 0.33293(3) 0.19023(2) 0.31537(3) 0.01253(13) Uani 1 1 d . .
W10 W 0.19190(3) -0.00048(2) 0.15938(3) 0.01115(13) Uani 1 1 d . .
W11 W -0.10194(3) 0.19741(2) 0.29018(3) 0.01176(13) Uani 1 1 d . .
W12 W 0.30109(3) 0.18333(2) 0.15829(3) 0.01272(13) Uani 1 1 d . .
W13 W -0.20493(3) -0.03210(2) 0.22817(3) 0.01273(13) Uani 1 1 d . .
W14 W 0.18993(3) 0.12227(2) 0.39745(3) 0.01047(13) Uani 1 1 d . .
W15 W 0.12642(3) 0.10504(2) 0.07138(3) 0.01053(13) Uani 1 1 d . .
W16 W -0.26971(3) 0.07301(2) 0.13776(3) 0.01123(13) Uani 1 1 d . .
W17 W 0.36799(3) 0.07620(2) 0.24732(3) 0.01345(14) Uani 1 1 d . .
W18 W -0.24281(3) 0.08411(2) 0.29433(3) 0.01280(13) Uani 1 1 d . .
P1 P 0.1623(2) 0.11872(13) 0.23390(16) 0.0072(7) Uani 1 1 d . .
P2 P -0.0693(2) 0.07477(13) 0.22495(16) 0.0065(7) Uani 1 1 d . .
Cu1 Cu 0.47835(11) 0.30659(7) 0.36069(9) 0.0205(4) Uani 1 1 d . .
Cu2 Cu -0.47811(10) 0.09692(7) 0.05652(9) 0.0198(4) Uani 1 1 d . .
Cu3 Cu 0.61894(11) 0.95365(7) 0.40008(9) 0.0244(5) Uani 1 1 d . .
O1 O 0.4021(6) 0.2289(4) 0.3654(4) 0.017(2) Uani 1 1 d . .
O1W O 0.4344(7) 0.3285(4) 0.4338(5) 0.033(3) Uani 1 1 d . .
O2W O -0.4708(6) 0.1261(4) 0.1511(5) 0.030(3) Uani 1 1 d . .
O2 O -0.3626(5) 0.0791(4) 0.0830(4) 0.016(2) Uani 1 1 d . .
O3 O -0.0253(6) -0.1064(4) 0.1317(4) 0.015(2) Uani 1 1 d . .
O3W O 0.5899(6) 0.9732(4) 0.3003(5) 0.027(3) Uani 1 1 d . .
O4 O 0.2313(5) 0.1369(3) 0.1039(4) 0.014(2) Uani 1 1 d . .
O4W O 0.5301(7) 0.9014(4) 0.3898(5) 0.034(3) Uani 1 1 d . .
O5 O 0.2817(6) -0.0426(4) 0.3658(4) 0.019(2) Uani 1 1 d . .
O5W O 0.5921(8) 0.8537(5) 0.2016(7) 0.062(4) Uani 1 1 d . .
O6 O 0.1247(6) 0.2932(4) 0.3467(5) 0.023(3) Uani 1 1 d . .
O6W O 0.4734(9) 0.8694(5) 0.2761(6) 0.058(4) Uani 1 1 d . .
O7 O -0.1960(5) 0.1517(4) 0.2867(4) 0.015(2) Uani 1 1 d . .
O7W O 0.6103(8) 0.8189(5) 0.4650(6) 0.054(4) Uani 1 1 d . .
O8 O 0.3491(6) 0.2150(3) 0.2365(4) 0.014(2) Uani 1 1 d . U
O8W O 0.2834(8) 0.3010(7) 0.4462(6) 0.074(5) Uani 1 1 d . .
O9 O 0.2379(5) 0.0547(4) 0.4012(4) 0.012(2) Uani 1 1 d . .
O10 O 0.0988(5) 0.2687(3) 0.2199(4) 0.011(2) Uani 1 1 d . .
O11 O -0.1365(6) 0.2457(4) 0.3315(4) 0.020(2) Uani 1 1 d . .
O12 O 0.2334(5) 0.2314(4) 0.3019(4) 0.016(2) Uani 1 1 d . .
O13 O 0.0200(5) 0.0754(3) 0.0641(4) 0.013(2) Uani 1 1 d . .
O14 O 0.2202(6) 0.1416(4) 0.4730(4) 0.017(2) Uani 1 1 d . .
O15 O -0.0472(5) 0.1509(4) 0.3518(4) 0.014(2) Uani 1 1 d . .
O16 O -0.3100(5) 0.0920(3) 0.2111(4) 0.013(2) Uani 1 1 d . U
O17 O -0.2810(5) 0.0012(3) 0.1605(4) 0.012(2) Uani 1 1 d . .
O18 O -0.1349(5) -0.0440(3) 0.1732(4) 0.012(2) Uani 1 1 d . .
O19 O 0.1371(5) 0.0836(3) 0.1773(4) 0.010(2) Uani 1 1 d . .
O20 O 0.2840(5) 0.1500(3) 0.3699(4) 0.010(2) Uani 1 1 d . .
O21 O 0.1760(5) 0.0369(3) 0.0826(4) 0.013(2) Uani 1 1 d . .
O22 O 0.3490(6) 0.2160(4) 0.1086(4) 0.019(2) Uani 1 1 d . .
O23 O 0.2030(6) 0.2236(4) 0.1554(4) 0.017(2) Uani 1 1 d . .
O24 O -0.0285(5) 0.2176(3) 0.1463(4) 0.014(2) Uani 1 1 d . .
O25 O 0.0865(5) 0.0934(3) 0.3980(4) 0.012(2) Uani 1 1 d . .
O26 O 0.2541(5) 0.1361(3) 0.2372(4) 0.013(2) Uani 1 1 d . .
O27 O 0.2352(5) -0.0564(3) 0.1399(4) 0.013(2) Uani 1 1 d . .
O28 O 0.2941(5) 0.0374(3) 0.1872(4) 0.013(2) Uani 1 1 d . .
O29 O 0.0798(5) -0.0214(3) 0.1434(4) 0.013(2) Uani 1 1 d . .
O30 O -0.0751(5) -0.0115(3) 0.0746(4) 0.012(2) Uani 1 1 d . .
O31 O -0.1964(5) 0.0535(3) 0.0892(4) 0.010(2) Uani 1 1 d . .
O32 O -0.0419(5) 0.0491(3) 0.1713(4) 0.011(2) Uani 1 1 d . .
O33 O -0.3123(6) 0.0979(4) 0.3383(4) 0.021(2) Uani 1 1 d . .
O34 O 0.3186(5) 0.0439(3) 0.3077(4) 0.009(2) Uani 1 1 d . U
O35 O -0.2568(5) 0.0084(3) 0.2827(4) 0.013(2) Uani 1 1 d . U
O36 O -0.2257(5) 0.1414(4) 0.1398(4) 0.014(2) Uani 1 1 d . .
O37 O 0.0015(5) 0.2258(3) 0.2869(4) 0.010(2) Uani 1 1 d . .
O38 O 0.1965(6) -0.0113(3) 0.2466(4) 0.015(2) Uani 1 1 d . .
O39 O 0.1110(5) 0.1682(3) 0.2279(4) 0.011(2) Uani 1 1 d . .
O40 O -0.1618(5) 0.0577(3) 0.2212(4) 0.0050(19) Uani 1 1 d . U
O41 O 0.0142(5) -0.0452(3) 0.2395(4) 0.011(2) Uani 1 1 d . .
O42 O 0.0226(6) -0.0937(4) 0.3561(4) 0.018(2) Uani 1 1 d . .
O43 O 0.3779(5) 0.1265(3) 0.1830(4) 0.014(2) Uani 1 1 d . U
O44 O -0.1309(6) 0.0682(4) -0.0156(4) 0.019(2) Uani 1 1 d . .
O45 O -0.0996(5) 0.1338(3) 0.0867(4) 0.010(2) Uani 1 1 d . U
O46 O 0.4002(5) 0.1333(3) 0.3056(4) 0.012(2) Uani 1 1 d . .
O47 O 0.1340(5) 0.1837(3) 0.3606(4) 0.012(2) Uani 1 1 d . .
O48 O -0.0683(5) 0.1346(3) 0.2201(4) 0.0060(19) Uani 1 1 d . U
O49 O -0.0193(5) 0.0560(3) 0.2880(4) 0.008(2) Uani 1 1 d . U
O50 O -0.1507(5) 0.2219(3) 0.2090(4) 0.011(2) Uani 1 1 d . U
O51 O -0.1096(5) -0.0383(4) 0.2924(4) 0.015(2) Uani 1 1 d . .
O52 O -0.1871(6) 0.2281(4) 0.0791(4) 0.019(2) Uani 1 1 d . .
O53 O 0.1194(5) -0.0094(4) 0.3402(4) 0.013(2) Uani 1 1 d . .
O54 O 0.1608(5) 0.0899(3) 0.2950(4) 0.010(2) Uani 1 1 d . .
O55 O -0.0120(5) 0.0073(3) 0.3923(4) 0.010(2) Uani 1 1 d . U
O56 O 0.0795(5) 0.1687(4) 0.0942(4) 0.017(2) Uani 1 1 d . .
O57 O -0.1450(6) 0.0698(4) 0.3548(4) 0.018(2) Uani 1 1 d . .
O58 O -0.2522(6) -0.0921(4) 0.2300(4) 0.019(2) Uani 1 1 d . U
O59 O 0.0708(6) 0.2789(4) 0.0921(4) 0.022(2) Uani 1 1 d . .
O60 O 0.4586(6) 0.0430(4) 0.2538(5) 0.021(2) Uani 1 1 d . .
O61 O 0.1219(6) 0.1169(4) -0.0053(4) 0.018(2) Uani 1 1 d . .
O62 O -0.0325(6) 0.0962(4) 0.4640(4) 0.023(2) Uani 1 1 d . .
C1 C -0.6425(9) 0.0683(6) 0.0023(7) 0.023(4) Uani 1 1 d . .
C2 C 0.6227(10) 0.2342(6) 0.2526(7) 0.025(4) Uani 1 1 d . .
H2 H 0.6720 0.2154 0.2601 0.030 Uiso 1 1 calc R U
C3 C 0.6102(9) 0.2656(6) 0.4687(7) 0.024(4) Uani 1 1 d . .
H3 H 0.5798 0.2809 0.4948 0.029 Uiso 1 1 calc R U
C4 C -0.4605(11) 0.2707(6) -0.0235(8) 0.036(5) Uani 1 1 d . .
H4 H -0.4609 0.3051 -0.0379 0.043 Uiso 1 1 calc R U
C5 C 0.7631(11) 1.0662(7) 0.5086(7) 0.032(4) Uani 1 1 d . .
H5 H 0.7548 1.0975 0.5281 0.038 Uiso 1 1 calc R U
C6 C 0.4768(10) 0.2915(6) 0.2332(7) 0.025(4) Uani 1 1 d . .
C7 C 0.6263(9) 0.2469(5) 0.3679(7) 0.018(3) Uani 1 1 d . U
C8 C -0.5294(9) 0.1890(6) -0.0130(7) 0.023(4) Uani 1 1 d . .
C9 C 0.6957(10) 1.0382(7) 0.4715(7) 0.027(4) Uani 1 1 d . .
C10 C 0.8547(10) 1.0005(7) 0.4864(7) 0.026(4) Uani 1 1 d . .
H10 H 0.9077 0.9869 0.4907 0.031 Uiso 1 1 calc R U
C11 C 0.5913(9) 0.2548(6) 0.3019(7) 0.021(4) Uani 1 1 d . .
C12 C 0.7877(9) 0.9758(7) 0.4510(7) 0.028(4) Uani 1 1 d . .
C13 C 0.3132(11) 0.3513(6) 0.2944(8) 0.032(4) Uani 1 1 d . U
H13 H 0.3041 0.3590 0.3337 0.038 Uiso 1 1 calc R U
C14 C -0.5308(10) 0.2406(6) -0.0341(8) 0.030(4) Uani 1 1 d . .
H14 H -0.5803 0.2549 -0.0559 0.036 Uiso 1 1 calc R U
C15 C -0.7363(9) 0.1201(6) -0.0704(7) 0.022(4) Uani 1 1 d . .
H15 H -0.7876 0.1243 -0.0972 0.027 Uiso 1 1 calc R U
C16 C -0.7194(9) 0.0751(6) -0.0372(7) 0.022(4) Uani 1 1 d . U
H16 H -0.7592 0.0488 -0.0409 0.027 Uiso 1 1 calc R U
C17 C -0.6010(9) 0.1541(6) -0.0244(7) 0.017(3) Uani 1 1 d . .
C18 C -0.6562(9) -0.0218(6) 0.0439(7) 0.022(4) Uani 1 1 d . .
H18 H -0.7119 -0.0235 0.0244 0.026 Uiso 1 1 calc R U
C19 C -0.6095(9) 0.0222(6) 0.0393(7) 0.024(4) Uani 1 1 d . .
C20 C -0.6785(9) 0.1601(6) -0.0650(7) 0.028(4) Uani 1 1 d . .
H20 H -0.6910 0.1907 -0.0881 0.033 Uiso 1 1 calc R U
C21 C -0.3913(10) 0.1957(7) 0.0319(7) 0.029(4) Uani 1 1 d . .
H21 H -0.3435 0.1805 0.0552 0.035 Uiso 1 1 calc R U
C22 C -0.3875(11) 0.2470(7) 0.0105(8) 0.034(4) Uani 1 1 d . .
H22 H -0.3377 0.2653 0.0184 0.041 Uiso 1 1 calc R U
C23 C -0.4927(10) -0.0131(6) 0.1007(8) 0.035(5) Uani 1 1 d . .
H23 H -0.4378 -0.0101 0.1215 0.042 Uiso 1 1 calc R U
C24 C 0.5074(11) 0.2737(6) 0.1829(8) 0.032(4) Uani 1 1 d . .
H24 H 0.4805 0.2828 0.1427 0.038 Uiso 1 1 calc R U
C25 C 0.5779(11) 0.2426(7) 0.1924(8) 0.033(4) Uani 1 1 d . U
H25 H 0.5949 0.2277 0.1587 0.040 Uiso 1 1 calc R U
C26 C 0.3986(10) 0.3205(6) 0.2325(8) 0.028(4) Uani 1 1 d . U
C27 C 0.6983(11) 0.2200(6) 0.3915(9) 0.035(5) Uani 1 1 d . .
H27 H 0.7286 0.2055 0.3648 0.042 Uiso 1 1 calc R U
C28 C 0.7255(11) 0.2147(7) 0.4561(9) 0.039(5) Uani 1 1 d . .
H28 H 0.7722 0.1949 0.4729 0.047 Uiso 1 1 calc R U
C29 C 0.7890(10) 0.9251(7) 0.4168(8) 0.030(4) Uani 1 1 d . .
C30 C 0.8582(10) 0.8971(7) 0.4112(8) 0.034(5) Uani 1 1 d . .
H30 H 0.9103 0.9095 0.4304 0.041 Uiso 1 1 calc R U
C31 C 0.8406(10) 1.0455(7) 0.5147(8) 0.035(5) Uani 1 1 d . .
H31 H 0.8851 1.0631 0.5393 0.042 Uiso 1 1 calc R U
C32 C 0.6080(10) 1.0502(7) 0.4592(7) 0.030(4) Uani 1 1 d . .
C33 C 0.5754(12) 1.0974(8) 0.4760(8) 0.040(5) Uani 1 1 d . .
H33 H 0.6112 1.1231 0.4963 0.048 Uiso 1 1 calc R U
C34 C 0.4765(10) 1.0232(7) 0.4178(7) 0.032(4) Uani 1 1 d . .
H34 H 0.4411 0.9975 0.3969 0.039 Uiso 1 1 calc R U
C35 C -0.6170(11) -0.0635(7) 0.0789(8) 0.037(5) Uani 1 1 d . .
H35 H -0.6459 -0.0940 0.0836 0.044 Uiso 1 1 calc R U
C36 C -0.5334(12) -0.0590(6) 0.1069(9) 0.043(5) Uani 1 1 d . .
H36 H -0.5055 -0.0868 0.1296 0.051 Uiso 1 1 calc R U
C37 C 0.2517(13) 0.3617(6) 0.2421(11) 0.050(6) Uani 1 1 d . .
H37 H 0.2015 0.3759 0.2462 0.060 Uiso 1 1 calc R U
C38 C 0.8512(12) 0.8511(8) 0.3776(9) 0.046(5) Uani 1 1 d . .
H38 H 0.8981 0.8331 0.3725 0.056 Uiso 1 1 calc R U
C39 C 0.7764(13) 0.8330(6) 0.3527(8) 0.041(5) Uani 1 1 d . .
H39 H 0.7705 0.8011 0.3316 0.049 Uiso 1 1 calc R U
C40 C 0.7068(11) 0.8614(8) 0.3581(8) 0.039(5) Uani 1 1 d . .
H40 H 0.6548 0.8488 0.3390 0.046 Uiso 1 1 calc R U
C41 C 0.4917(11) 1.1066(9) 0.4633(8) 0.050(6) Uani 1 1 d . .
H41 H 0.4698 1.1379 0.4744 0.060 Uiso 1 1 calc R U
C42 C 0.4432(12) 1.0681(8) 0.4340(8) 0.043(5) Uani 1 1 d . .
H42 H 0.3862 1.0723 0.4247 0.052 Uiso 1 1 calc R U
C43 C 0.6816(11) 0.2395(7) 0.4945(9) 0.036(5) Uani 1 1 d . .
H43 H 0.7004 0.2385 0.5375 0.043 Uiso 1 1 calc R U
C44 C 0.3405(11) 0.3318(6) 0.1793(8) 0.037(5) Uani 1 1 d . .
H44 H 0.3509 0.3265 0.1399 0.044 Uiso 1 1 calc R U
C45 C 0.2650(13) 0.3517(6) 0.1875(10) 0.045(6) Uani 1 1 d . .
H45 H 0.2231 0.3578 0.1526 0.053 Uiso 1 1 calc R U
N1 N -0.5868(7) 0.1086(4) 0.0068(6) 0.018(3) Uani 1 1 d . .
N2 N 0.5575(8) 1.0138(5) 0.4301(6) 0.028(3) Uani 1 1 d . .
N3 N 0.7132(8) 0.9065(5) 0.3901(6) 0.027(3) Uani 1 1 d . .
N4 N 0.7111(7) 0.9935(5) 0.4444(6) 0.022(3) Uani 1 1 d . .
N5 N -0.5271(7) 0.0268(5) 0.0668(6) 0.023(3) Uani 1 1 d . .
N6 N -0.4606(7) 0.1677(4) 0.0204(6) 0.019(3) Uani 1 1 d . .
N7 N 0.5231(8) 0.2826(4) 0.2911(6) 0.020(3) Uani 1 1 d . .
N8 N 0.5823(8) 0.2698(4) 0.4064(6) 0.019(3) Uani 1 1 d . .
N9 N 0.3870(8) 0.3297(5) 0.2891(6) 0.023(3) Uani 1 1 d . .

loop_
_atom_site_aniso_label
_atom_site_aniso_U_11
_atom_site_aniso_U_22
_atom_site_aniso_U_33
_atom_site_aniso_U_23
_atom_site_aniso_U_13
_atom_site_aniso_U_12
W1 0.0175(3) 0.0067(3) 0.0131(3) -0.0016(2) 0.0032(2) -0.0003(2)
W2 0.0129(3) 0.0054(3) 0.0120(3) -0.0012(2) 0.0021(2) 0.0014(2)
W3 0.0126(3) 0.0090(3) 0.0112(3) 0.0023(2) 0.0024(2) 0.0012(2)
W4 0.0134(3) 0.0069(3) 0.0120(3) 0.0012(2) 0.0025(2) 0.0026(2)
W5 0.0116(3) 0.0088(3) 0.0088(3) -0.0005(2) 0.0012(2) 0.0008(2)
W6 0.0151(3) 0.0081(3) 0.0122(3) 0.0019(2) 0.0046(2) 0.0006(2)
W7 0.0136(3) 0.0082(3) 0.0111(3) 0.0029(2) 0.0025(2) 0.0000(2)
W8 0.0136(3) 0.0119(3) 0.0094(3) 0.0008(2) 0.0045(2) -0.0012(2)
W9 0.0115(3) 0.0120(3) 0.0143(3) -0.0008(2) 0.0034(2) -0.0060(2)
W10 0.0130(3) 0.0096(3) 0.0116(3) -0.0007(2) 0.0044(2) 0.0022(2)
W11 0.0147(3) 0.0087(3) 0.0128(3) -0.0016(2) 0.0052(2) 0.0022(2)
W12 0.0109(3) 0.0140(3) 0.0143(3) 0.0026(3) 0.0051(2) -0.0037(2)
W13 0.0098(3) 0.0094(3) 0.0194(3) 0.0022(3) 0.0039(2) -0.0026(2)
W14 0.0127(3) 0.0102(3) 0.0089(3) 0.0006(2) 0.0032(2) -0.0013(2)
W15 0.0133(3) 0.0100(3) 0.0090(3) -0.0005(2) 0.0041(2) -0.0004(2)
W16 0.0070(3) 0.0126(3) 0.0136(3) 0.0013(2) 0.0011(2) 0.0002(2)
W17 0.0088(3) 0.0119(3) 0.0205(3) 0.0016(3) 0.0051(2) 0.0002(2)
W18 0.0098(3) 0.0162(3) 0.0143(3) -0.0012(3) 0.0066(2) -0.0013(2)
P1 0.0026(17) 0.0075(17) 0.012(2) 0.0026(15) 0.0039(14) 0.0009(14)
P2 0.0051(17) 0.0072(17) 0.0070(18) 0.0014(15) 0.0013(14) -0.0002(14)
Cu1 0.0251(11) 0.0157(9) 0.0237(11) -0.0052(8) 0.0120(8) -0.0052(8)
Cu2 0.0106(9) 0.0189(10) 0.0274(11) 0.0072(9) -0.0018(8) -0.0005(8)
Cu3 0.0161(10) 0.0284(11) 0.0273(12) -0.0038(9) 0.0017(8) 0.0017(8)
O1 0.016(5) 0.024(6) 0.012(5) -0.004(4) 0.002(4) -0.011(4)
O1W 0.036(7) 0.043(7) 0.030(7) -0.014(6) 0.029(5) -0.012(6)
O2W 0.024(6) 0.042(7) 0.024(7) -0.003(5) 0.009(5) -0.002(5)
O2 0.005(5) 0.022(6) 0.021(6) -0.002(5) 0.002(4) 0.005(4)
O3 0.017(5) 0.017(5) 0.010(5) -0.003(4) 0.000(4) 0.004(4)
O3W 0.023(6) 0.037(7) 0.023(6) 0.011(5) 0.007(5) 0.000(5)
O4 0.015(5) 0.004(5) 0.023(6) 0.003(4) 0.005(4) 0.005(4)
O4W 0.029(7) 0.029(7) 0.050(8) 0.001(6) 0.020(6) -0.010(5)
O5 0.014(5) 0.017(5) 0.022(6) 0.006(5) 0.000(4) 0.009(4)
O5W 0.048(9) 0.057(9) 0.075(11) -0.004(8) 0.001(7) -0.003(7)
O6 0.031(6) 0.013(5) 0.021(6) -0.007(5) 0.001(5) 0.002(5)
O6W 0.071(10) 0.043(8) 0.056(9) -0.015(7) 0.009(7) -0.040(7)
O7 0.013(5) 0.014(5) 0.015(6) -0.001(4) -0.004(4) 0.000(4)
O7W 0.068(10) 0.037(8) 0.064(10) -0.003(7) 0.029(7) 0.017(7)
O8 0.022(5) 0.009(4) 0.011(5) 0.005(4) 0.004(4) -0.005(4)
O8W 0.043(9) 0.145(16) 0.034(9) -0.004(9) 0.007(7) -0.020(9)
O9 0.009(5) 0.023(5) 0.006(5) -0.001(4) 0.006(4) 0.003(4)
O10 0.014(5) 0.012(5) 0.009(5) 0.003(4) 0.006(4) 0.001(4)
O11 0.019(6) 0.027(6) 0.019(6) -0.001(5) 0.012(4) 0.001(5)
O12 0.009(5) 0.019(5) 0.022(6) -0.006(5) 0.006(4) -0.006(4)
O13 0.011(5) 0.006(5) 0.024(6) 0.001(4) 0.008(4) 0.006(4)
O14 0.026(6) 0.016(5) 0.011(5) 0.000(4) 0.008(4) -0.003(4)
O15 0.011(5) 0.022(5) 0.010(5) 0.004(4) 0.001(4) -0.001(4)
O16 0.012(2) 0.013(2) 0.013(2) 0.0001(10) 0.0029(11) -0.0004(10)
O17 0.014(5) 0.009(5) 0.014(5) 0.003(4) 0.007(4) -0.004(4)
O18 0.009(5) 0.012(5) 0.016(5) -0.002(4) 0.000(4) -0.001(4)
O19 0.008(5) 0.005(5) 0.015(5) -0.001(4) 0.003(4) 0.004(4)
O20 0.007(5) 0.011(5) 0.011(5) 0.004(4) 0.000(4) -0.006(4)
O21 0.017(5) 0.005(5) 0.016(5) 0.001(4) 0.006(4) 0.004(4)
O22 0.019(6) 0.023(6) 0.016(6) 0.006(5) 0.006(4) -0.006(4)
O23 0.013(5) 0.024(6) 0.015(6) -0.003(5) 0.007(4) 0.002(4)
O24 0.014(5) 0.007(5) 0.020(6) -0.001(4) 0.003(4) -0.002(4)
O25 0.009(5) 0.011(5) 0.019(6) 0.003(4) 0.011(4) -0.002(4)
O26 0.002(5) 0.015(5) 0.019(6) 0.003(4) -0.003(4) -0.003(4)
O27 0.014(5) 0.016(5) 0.011(5) -0.001(4) 0.007(4) 0.005(4)
O28 0.015(5) 0.014(5) 0.010(5) -0.002(4) 0.005(4) -0.004(4)
O29 0.018(5) 0.003(4) 0.021(6) -0.003(4) 0.011(4) -0.003(4)
O30 0.015(5) 0.013(5) 0.009(5) 0.001(4) 0.003(4) 0.005(4)
O31 0.009(5) 0.006(5) 0.015(5) 0.004(4) 0.003(4) -0.001(4)
O32 0.018(5) 0.013(5) 0.003(5) 0.003(4) 0.004(4) -0.004(4)
O33 0.023(6) 0.027(6) 0.011(6) -0.005(5) -0.001(4) -0.002(5)
O34 0.009(2) 0.009(2) 0.009(2) 0.0003(10) 0.0015(11) 0.0002(10)
O35 0.013(2) 0.013(2) 0.013(2) 0.0003(10) 0.0031(11) -0.0006(10)
O36 0.006(5) 0.019(5) 0.017(6) 0.002(4) -0.001(4) 0.004(4)
O37 0.015(5) 0.005(5) 0.011(5) -0.003(4) 0.003(4) 0.002(4)
O38 0.018(5) 0.014(5) 0.009(5) 0.003(4) -0.005(4) 0.001(4)
O39 0.012(5) 0.008(5) 0.017(6) 0.001(4) 0.010(4) 0.001(4)
O40 0.005(2) 0.004(2) 0.006(2) 0.0000(10) 0.0007(10) -0.0003(10)
O41 0.015(5) 0.009(5) 0.011(5) 0.000(4) 0.005(4) 0.003(4)
O42 0.015(5) 0.019(5) 0.020(6) 0.010(5) 0.001(4) 0.003(4)
O43 0.014(2) 0.014(2) 0.014(2) 0.0006(10) 0.0035(11) -0.0004(10)
O44 0.020(6) 0.021(6) 0.014(6) 0.006(5) -0.002(4) 0.010(4)
O45 0.010(2) 0.009(2) 0.010(2) 0.0003(10) 0.0025(11) -0.0002(10)
O46 0.016(5) 0.008(5) 0.011(5) 0.000(4) 0.002(4) -0.008(4)
O47 0.011(5) 0.013(5) 0.011(5) 0.003(4) 0.001(4) 0.008(4)
O48 0.006(2) 0.006(2) 0.006(2) 0.0001(10) 0.0009(10) 0.0002(10)
O49 0.008(2) 0.007(2) 0.008(2) 0.0000(10) 0.0016(11) -0.0005(10)
O50 0.011(2) 0.010(2) 0.011(2) -0.0005(10) 0.0026(11) 0.0002(10)
O51 0.011(5) 0.022(5) 0.013(5) 0.003(4) 0.005(4) 0.002(4)
O52 0.012(5) 0.017(5) 0.025(6) 0.004(5) 0.000(4) 0.006(4)
O53 0.007(5) 0.018(5) 0.016(6) -0.002(4) 0.004(4) -0.003(4)
O54 0.004(5) 0.011(5) 0.015(5) 0.001(4) 0.004(4) -0.002(4)
O55 0.010(2) 0.010(2) 0.010(2) 0.0006(10) 0.0026(11) -0.0002(10)
O56 0.007(5) 0.030(6) 0.014(6) -0.001(5) 0.001(4) 0.004(4)
O57 0.017(5) 0.020(5) 0.017(6) 0.002(5) 0.008(4) 0.001(4)
O58 0.018(3) 0.020(3) 0.019(3) 0.0024(19) 0.0053(19) -0.0018(19)
O59 0.014(5) 0.038(7) 0.015(6) 0.005(5) 0.003(4) 0.006(5)
O60 0.007(5) 0.018(6) 0.039(7) 0.001(5) 0.004(5) 0.006(4)
O61 0.024(6) 0.022(6) 0.011(5) 0.002(4) 0.008(4) 0.007(5)
O62 0.028(6) 0.032(6) 0.012(6) -0.008(5) 0.013(4) -0.008(5)
C1 0.014(8) 0.025(9) 0.032(10) -0.002(8) 0.011(7) -0.012(7)
C2 0.038(10) 0.021(9) 0.027(10) 0.004(7) 0.029(8) -0.002(7)
C3 0.023(9) 0.025(9) 0.024(10) -0.010(8) 0.005(7) -0.005(7)
C4 0.053(12) 0.009(8) 0.046(12) 0.009(8) 0.010(9) -0.012(8)
C5 0.043(11) 0.036(10) 0.016(9) -0.004(8) 0.006(8) -0.021(9)
C6 0.038(10) 0.017(8) 0.023(10) -0.007(7) 0.013(8) -0.017(7)
C7 0.021(7) 0.011(6) 0.025(7) -0.001(6) 0.012(6) -0.007(5)
C8 0.023(9) 0.032(9) 0.015(9) 0.012(7) 0.009(7) -0.004(7)
C9 0.024(9) 0.036(10) 0.019(9) 0.001(8) 0.002(7) -0.005(8)
C10 0.020(9) 0.042(11) 0.018(9) 0.009(8) 0.009(7) -0.005(8)
C11 0.012(8) 0.029(9) 0.026(9) -0.008(7) 0.013(7) -0.010(7)
C12 0.013(8) 0.049(11) 0.019(9) 0.020(8) -0.003(7) 0.011(8)
C13 0.039(8) 0.014(7) 0.041(8) 0.003(6) 0.007(7) -0.006(6)
C14 0.024(9) 0.031(10) 0.032(10) 0.007(8) 0.002(8) 0.005(8)
C15 0.022(9) 0.017(8) 0.026(10) -0.012(7) 0.000(7) -0.006(7)
C16 0.014(6) 0.026(7) 0.024(7) -0.010(6) 0.000(6) -0.007(6)
C17 0.016(8) 0.018(8) 0.020(9) -0.001(7) 0.012(6) 0.000(6)
C18 0.016(8) 0.025(9) 0.026(9) 0.000(7) 0.005(7) -0.014(7)
C19 0.021(9) 0.034(10) 0.018(9) 0.001(7) 0.005(7) 0.001(7)
C20 0.020(9) 0.023(9) 0.035(11) -0.001(8) -0.005(7) 0.007(7)
C21 0.020(9) 0.040(10) 0.024(10) 0.008(8) -0.001(7) 0.010(8)
C22 0.030(10) 0.045(11) 0.030(11) 0.008(9) 0.010(8) -0.008(9)
C23 0.026(10) 0.031(10) 0.045(12) 0.016(9) 0.003(8) -0.008(8)
C24 0.052(12) 0.026(9) 0.017(9) 0.009(8) 0.007(8) -0.021(9)
C25 0.036(8) 0.043(8) 0.025(8) -0.011(7) 0.017(6) -0.002(7)
C26 0.033(7) 0.016(7) 0.032(8) 0.003(6) 0.003(6) -0.016(6)
C27 0.040(11) 0.019(9) 0.054(13) -0.012(9) 0.030(9) 0.006(8)
C28 0.027(10) 0.052(12) 0.037(12) -0.004(10) 0.005(9) -0.008(9)
C29 0.032(10) 0.033(10) 0.028(10) 0.015(8) 0.011(8) 0.000(8)
C30 0.016(9) 0.053(12) 0.040(11) 0.019(10) 0.022(8) 0.007(8)
C31 0.012(9) 0.056(13) 0.030(11) 0.023(10) -0.009(7) -0.014(8)
C32 0.026(10) 0.046(11) 0.019(9) -0.001(8) 0.006(7) 0.000(8)
C33 0.047(12) 0.056(13) 0.016(10) -0.013(9) 0.008(8) -0.007(10)
C34 0.033(10) 0.035(10) 0.021(10) -0.004(8) -0.010(8) -0.006(8)
C35 0.030(11) 0.039(11) 0.046(12) -0.007(10) 0.017(9) -0.010(9)
C36 0.053(13) 0.011(8) 0.066(14) 0.010(9) 0.016(10) 0.000(8)
C37 0.055(14) 0.011(9) 0.084(18) 0.007(11) 0.012(13) 0.014(9)
C38 0.040(13) 0.050(13) 0.058(14) 0.007(11) 0.029(10) 0.009(10)
C39 0.074(16) 0.016(9) 0.040(12) 0.001(8) 0.030(10) 0.008(9)
C40 0.024(10) 0.060(13) 0.029(11) 0.010(10) 0.002(8) 0.017(9)
C41 0.036(12) 0.095(17) 0.018(10) -0.003(11) 0.003(8) 0.041(12)
C42 0.029(11) 0.076(15) 0.024(11) -0.005(10) 0.005(8) 0.019(11)
C43 0.032(11) 0.039(11) 0.034(11) -0.003(9) 0.001(9) -0.020(9)
C44 0.048(12) 0.029(10) 0.036(12) 0.007(9) 0.017(9) -0.023(9)
C45 0.052(14) 0.010(9) 0.060(15) 0.002(9) -0.012(11) -0.005(9)
N1 0.022(7) 0.007(6) 0.026(8) 0.004(6) 0.006(6) -0.004(5)
N2 0.015(7) 0.028(8) 0.037(9) -0.003(7) 0.002(6) 0.002(6)
N3 0.021(8) 0.023(8) 0.034(9) 0.012(7) 0.000(6) 0.003(6)
N4 0.020(7) 0.021(7) 0.023(8) 0.008(6) -0.001(6) 0.001(6)
N5 0.019(7) 0.022(7) 0.025(8) 0.002(6) -0.002(6) -0.003(6)
N6 0.012(7) 0.012(6) 0.032(8) 0.007(6) 0.000(6) -0.003(5)
N7 0.029(8) 0.014(6) 0.018(8) -0.004(6) 0.010(6) -0.014(6)
N8 0.027(8) 0.013(6) 0.022(8) -0.009(6) 0.012(6) -0.007(6)
N9 0.027(8) 0.020(7) 0.023(8) 0.002(6) 0.006(6) 0.001(6)

loop_
_atom_type_symbol
_atom_type_description
_atom_type_scat_dispersion_real
_atom_type_scat_dispersion_imag
_atom_type_scat_source
C C 0.0033 0.0016 'International Tables Vol C Tables 4.2.6.8 and 6.1.1.4'
H H 0.0000 0.0000 'International Tables Vol C Tables 4.2.6.8 and 6.1.1.4'
N N 0.0061 0.0033 'International Tables Vol C Tables 4.2.6.8 and 6.1.1.4'
O O 0.0106 0.0060 'International Tables Vol C Tables 4.2.6.8 and 6.1.1.4'
P P 0.1023 0.0942 'International Tables Vol C Tables 4.2.6.8 and 6.1.1.4'
Cu Cu 0.3201 1.2651 'International Tables Vol C Tables 4.2.6.8 and 6.1.1.4'
W W -0.8490 6.8722 'International Tables Vol C Tables 4.2.6.8 and 6.1.1.4'

loop_
_geom_angle_atom_site_label_1
_geom_angle_atom_site_label_2
_geom_angle_atom_site_label_3
_geom_angle
_geom_angle_site_symmetry_1
_geom_angle_site_symmetry_3
O6 W1 O47 102.3(4) . .
O6 W1 O12 97.9(4) . .
O47 W1 O12 87.2(4) . .
O6 W1 O10 100.6(4) . .
O47 W1 O10 157.1(4) . .
O12 W1 O10 90.8(4) . .
O6 W1 O37 98.6(4) . .
O47 W1 O37 88.5(4) . .
O12 W1 O37 163.5(4) . .
O10 W1 O37 87.1(4) . .
O6 W1 O39 173.0(4) . .
O47 W1 O39 84.6(3) . .
O12 W1 O39 81.4(3) . .
O10 W1 O39 72.6(3) . .
O37 W1 O39 82.4(3) . .
O3 W2 O30 100.3(4) . .
O3 W2 O41 101.7(4) . .
O30 W2 O41 157.7(4) . .
O3 W2 O29 99.5(4) . .
O30 W2 O29 90.8(4) . .
O41 W2 O29 88.9(4) . .
O3 W2 O18 96.0(4) . .
O30 W2 O18 89.8(4) . .
O41 W2 O18 84.6(4) . .
O29 W2 O18 164.1(4) . .
O3 W2 O32 173.5(4) . .
O30 W2 O32 73.8(3) . .
O41 W2 O32 84.0(3) . .
O29 W2 O32 83.5(3) . .
O18 W2 O32 81.3(3) . .
O5 W3 O38 104.1(4) . .
O5 W3 O53 100.4(4) . .
O38 W3 O53 89.6(4) . .
O5 W3 O34 95.5(4) . .
O38 W3 O34 86.1(4) . .
O53 W3 O34 164.1(4) . .
O5 W3 O9 98.2(4) . .
O38 W3 O9 157.5(4) . .
O53 W3 O9 89.0(4) . .
O34 W3 O9 89.1(4) . .
O5 W3 O54 170.1(4) . .
O38 W3 O54 85.2(3) . .
O53 W3 O54 83.0(3) . .
O34 W3 O54 81.3(3) . .
O9 W3 O54 72.4(3) . .
O52 W4 O24 100.0(4) . .
O52 W4 O45 101.7(4) . .
O24 W4 O45 89.6(4) . .
O52 W4 O50 100.5(4) . .
O24 W4 O50 90.6(4) . .
O45 W4 O50 157.5(4) . .
O52 W4 O36 96.1(4) . .
O24 W4 O36 163.9(4) . .
O45 W4 O36 85.7(4) . .
O50 W4 O36 87.9(4) . .
O52 W4 O48 173.4(4) . .
O24 W4 O48 83.2(3) . .
O45 W4 O48 84.0(3) . .
O50 W4 O48 73.6(3) . .
O36 W4 O48 81.0(3) . .
O44 W5 O13 99.6(4) . .
O44 W5 O45 99.4(4) . .
O13 W5 O45 87.9(4) . .
O44 W5 O30 103.5(4) . .
O13 W5 O30 93.7(4) . .
O45 W5 O30 156.4(4) . .
O44 W5 O31 97.8(4) . .
O13 W5 O31 161.9(4) . .
O45 W5 O31 84.5(4) . .
O30 W5 O31 87.0(4) . .
O44 W5 O32 175.7(4) . .
O13 W5 O32 83.5(4) . .
O45 W5 O32 83.5(3) . .
O30 W5 O32 73.3(3) . .
O31 W5 O32 79.4(3) . .
O59 W6 O56 102.8(4) . .
O59 W6 O10 100.2(4) . .
O56 W6 O10 157.0(4) . .
O59 W6 O23 98.0(4) . .
O56 W6 O23 86.3(4) . .
O10 W6 O23 91.2(4) . .
O59 W6 O24 97.2(4) . .
O56 W6 O24 87.1(4) . .
O10 W6 O24 89.4(4) . .
O23 W6 O24 164.4(4) . .
O59 W6 O39 173.2(4) . .
O56 W6 O39 83.9(4) . .
O10 W6 O39 73.0(3) . .
O23 W6 O39 81.6(4) . .
O24 W6 O39 83.7(3) . .
O42 W7 O41 102.6(4) . .
O42 W7 O53 98.9(4) . .
O41 W7 O53 89.4(4) . .
O42 W7 O55 100.1(4) . .
O41 W7 O55 156.9(4) . .
O53 W7 O55 90.7(4) . .
O42 W7 O51 96.5(4) . .
O41 W7 O51 84.8(4) . .
O53 W7 O51 164.4(4) . .
O55 W7 O51 89.0(4) . .
O42 W7 O49 172.9(4) . .
O41 W7 O49 84.0(3) . .
O53 W7 O49 83.3(3) . .
O55 W7 O49 73.1(3) . .
O51 W7 O49 81.7(3) . .
O62 W8 O25 96.0(4) . .
O62 W8 O15 100.7(4) . .
O25 W8 O15 88.1(4) . .
O62 W8 O57 99.9(4) . .
O25 W8 O57 163.9(4) . .
O15 W8 O57 86.5(4) . .
O62 W8 O55 101.5(4) . .
O25 W8 O55 90.2(4) . .
O15 W8 O55 157.8(4) . .
O57 W8 O55 89.0(4) . .
O62 W8 O49 174.8(4) . .
O25 W8 O49 82.4(3) . .
O15 W8 O49 84.2(3) . .
O57 W8 O49 82.0(4) . .
O55 W8 O49 73.7(3) . .
O1 W9 O46 100.7(4) . .
O1 W9 O20 102.9(4) . .
O46 W9 O20 90.2(4) . .
O1 W9 O8 100.7(4) . .
O46 W9 O8 86.9(4) . .
O20 W9 O8 156.3(4) . .
O1 W9 O12 102.6(4) . .
O46 W9 O12 156.7(4) . .
O20 W9 O12 85.4(4) . .
O8 W9 O12 88.1(4) . .
O1 W9 O26 170.9(4) . .
O46 W9 O26 73.3(3) . .
O20 W9 O26 84.3(3) . .
O8 W9 O26 72.4(3) . .
O12 W9 O26 83.4(3) . .
O27 W10 O29 99.8(4) . .
O27 W10 O21 100.4(4) . .
O29 W10 O21 92.0(4) . .
O27 W10 O38 101.8(4) . .
O29 W10 O38 88.2(4) . .
O21 W10 O38 157.4(4) . .
O27 W10 O28 96.2(4) . .
O29 W10 O28 163.6(4) . .
O21 W10 O28 88.5(4) . .
O38 W10 O28 85.1(4) . .
O27 W10 O19 173.2(4) . .
O29 W10 O19 83.6(3) . .
O21 W10 O19 73.5(3) . .
O38 W10 O19 84.1(3) . .
O28 W10 O19 80.8(3) . .
O11 W11 O37 99.2(4) . .
O11 W11 O15 103.6(4) . .
O37 W11 O15 88.2(4) . .
O11 W11 O50 98.1(4) . .
O37 W11 O50 92.5(4) . .
O15 W11 O50 157.9(4) . .
O11 W11 O7 95.4(4) . .
O37 W11 O7 165.0(4) . .
O15 W11 O7 84.7(4) . .
O50 W11 O7 89.2(4) . .
O11 W11 O48 171.7(4) . .
O37 W11 O48 83.6(3) . .
O15 W11 O48 84.2(3) . .
O50 W11 O48 73.9(3) . .
O7 W11 O48 82.6(3) . .
O22 W12 O4 101.9(4) . .
O22 W12 O8 102.2(4) . .
O4 W12 O8 155.9(4) . .
O22 W12 O23 103.3(4) . .
O4 W12 O23 85.1(4) . .
O8 W12 O23 89.3(4) . .
O22 W12 O43 100.1(4) . .
O4 W12 O43 89.1(4) . .
O8 W12 O43 86.7(4) . .
O23 W12 O43 156.6(4) . .
O22 W12 O26 171.5(4) . .
O4 W12 O26 83.9(4) . .
O8 W12 O26 72.2(3) . .
O23 W12 O26 83.3(4) . .
O43 W12 O26 73.5(4) . .
O58 W13 O18 102.8(4) . .
O58 W13 O51 102.7(4) . .
O18 W13 O51 86.2(4) . .
O58 W13 O35 101.2(4) . .
O18 W13 O35 156.0(4) . .
O51 W13 O35 89.6(4) . .
O58 W13 O17 100.6(4) . .
O18 W13 O17 88.1(4) . .
O51 W13 O17 156.7(4) . .
O35 W13 O17 86.5(4) . .
O58 W13 O40 170.4(4) . .
O18 W13 O40 83.0(3) . .
O51 W13 O40 85.1(3) . .
O35 W13 O40 73.1(3) . .
O17 W13 O40 71.7(3) . .
O14 W14 O25 100.5(4) . .
O14 W14 O9 100.9(4) . .
O25 W14 O9 91.2(4) . .
O14 W14 O47 101.0(4) . .
O25 W14 O47 87.9(4) . .
O9 W14 O47 157.9(4) . .
O14 W14 O20 96.6(4) . .
O25 W14 O20 162.5(4) . .
O9 W14 O20 89.1(4) . .
O47 W14 O20 85.3(4) . .
O14 W14 O54 173.9(4) . .
O25 W14 O54 82.7(3) . .
O9 W14 O54 73.7(3) . .
O47 W14 O54 84.3(3) . .
O20 W14 O54 80.6(3) . .
O61 W15 O13 98.6(4) . .
O61 W15 O4 97.8(4) . .
O13 W15 O4 163.0(4) . .
O61 W15 O56 100.2(4) . .
O13 W15 O56 86.2(4) . .
O4 W15 O56 86.1(4) . .
O61 W15 O21 102.4(4) . .
O13 W15 O21 90.9(4) . .
O4 W15 O21 90.3(4) . .
O56 W15 O21 157.4(4) . .
O61 W15 O19 176.4(4) . .
O13 W15 O19 81.9(3) . .
O4 W15 O19 82.1(3) . .
O56 W15 O19 83.4(3) . .
O21 W15 O19 74.1(3) . .
O2 W16 O31 102.5(4) . .
O2 W16 O36 102.4(4) . .
O31 W16 O36 87.8(4) . .
O2 W16 O17 98.2(4) . .
O31 W16 O17 90.5(4) . .
O36 W16 O17 159.2(4) . .
O2 W16 O16 98.1(4) . .
O31 W16 O16 159.4(4) . .
O36 W16 O16 87.3(4) . .
O17 W16 O16 87.1(4) . .
O2 W16 O40 169.4(4) . .
O31 W16 O40 85.4(3) . .
O36 W16 O40 84.7(3) . .
O17 W16 O40 74.5(3) . .
O16 W16 O40 74.2(3) . .
O60 W17 O28 103.1(4) . .
O60 W17 O34 103.6(4) . .
O28 W17 O34 87.2(4) . .
O60 W17 O46 101.9(4) . .
O28 W17 O46 155.0(4) . .
O34 W17 O46 87.8(4) . .
O60 W17 O43 100.0(4) . .
O28 W17 O43 88.8(4) . .
O34 W17 O43 156.4(4) . .
O46 W17 O43 86.1(4) . .
O60 W17 O26 170.2(4) . .
O28 W17 O26 83.6(3) . .
O34 W17 O26 83.7(3) . .
O46 W17 O26 71.5(3) . .
O43 W17 O26 72.8(3) . .
O33 W18 O57 102.9(4) . .
O33 W18 O7 101.7(4) . .
O57 W18 O7 86.1(4) . .
O33 W18 O16 101.3(4) . .
O57 W18 O16 155.9(4) . .
O7 W18 O16 89.1(4) . .
O33 W18 O35 101.8(4) . .
O57 W18 O35 87.8(4) . .
O7 W18 O35 156.5(4) . .
O16 W18 O35 87.2(4) . .
O33 W18 O40 171.0(4) . .
O57 W18 O40 84.2(3) . .
O7 W18 O40 84.0(3) . .
O16 W18 O40 71.7(3) . .
O35 W18 O40 72.7(3) . .
O39 P1 O19 111.8(5) . .
O39 P1 O54 111.0(5) . .
O19 P1 O54 112.5(5) . .
O39 P1 O26 106.9(5) . .
O19 P1 O26 107.1(5) . .
O54 P1 O26 107.1(5) . .
O32 P2 O48 111.6(5) . .
O32 P2 O49 112.4(5) . .
O48 P2 O49 111.3(5) . .
O32 P2 O40 107.2(5) . .
O48 P2 O40 107.2(5) . .
O49 P2 O40 106.8(5) . .
N7 Cu1 O1W 177.6(5) . .
N7 Cu1 N9 80.1(5) . .
O1W Cu1 N9 101.8(5) . .
N7 Cu1 N8 79.3(5) . .
O1W Cu1 N8 98.7(5) . .
N9 Cu1 N8 159.0(5) . .
N7 Cu1 O3 100.1(4) . 2
O1W Cu1 O3 81.5(4) . 2
N9 Cu1 O3 87.8(4) . 2
N8 Cu1 O3 99.7(4) . 2
N7 Cu1 O1 94.1(4) . .
O1W Cu1 O1 84.5(4) . .
N9 Cu1 O1 87.7(4) . .
N8 Cu1 O1 89.8(4) . .
O3 Cu1 O1 164.1(4) 2 .
N1 Cu2 O2 163.0(5) . .
N1 Cu2 N5 81.3(5) . .
O2 Cu2 N5 99.0(5) . .
N1 Cu2 N6 80.5(5) . .
O2 Cu2 N6 96.3(4) . .
N5 Cu2 N6 160.4(5) . .
N1 Cu2 O2W 109.9(5) . .
O2 Cu2 O2W 87.0(4) . .
N5 Cu2 O2W 97.8(5) . .
N6 Cu2 O2W 95.1(5) . .
N4 Cu3 O4W 156.1(5) . .
N4 Cu3 N3 79.6(5) . .
O4W Cu3 N3 99.5(5) . .
N4 Cu3 N2 80.6(5) . .
O4W Cu3 N2 97.5(5) . .
N3 Cu3 N2 160.0(5) . .
N4 Cu3 O3W 111.4(5) . .
O4W Cu3 O3W 92.5(4) . .
N3 Cu3 O3W 91.8(5) . .
N2 Cu3 O3W 97.9(5) . .
W9 O1 Cu1 137.8(5) . .
W16 O2 Cu2 153.9(6) . .
W2 O3 Cu1 156.3(5) . 2_545
W12 O4 W15 152.2(5) . .
W18 O7 W11 151.4(5) . .
W12 O8 W9 124.2(5) . .
W14 O9 W3 123.3(4) . .
W6 O10 W1 124.0(5) . .
W1 O12 W9 150.4(5) . .
W5 O13 W15 166.1(5) . .
W11 O15 W8 151.9(5) . .
W18 O16 W16 122.0(5) . .
W16 O17 W13 122.5(4) . .
W13 O18 W2 151.6(5) . .
P1 O19 W15 128.4(5) . .
P1 O19 W10 128.1(5) . .
W15 O19 W10 89.6(3) . .
W9 O20 W14 152.6(5) . .
W10 O21 W15 122.7(5) . .
W6 O23 W12 151.8(5) . .
W4 O24 W6 162.5(5) . .
W14 O25 W8 164.1(5) . .
P1 O26 W9 125.0(5) . .
P1 O26 W12 125.2(5) . .
W9 O26 W12 91.1(3) . .
P1 O26 W17 124.1(5) . .
W9 O26 W17 90.2(3) . .
W12 O26 W17 90.7(3) . .
W17 O28 W10 151.6(5) . .
W10 O29 W2 163.7(5) . .
W2 O30 W5 123.0(5) . .
W16 O31 W5 151.0(5) . .
P2 O32 W2 128.4(5) . .
P2 O32 W5 129.2(5) . .
W2 O32 W5 89.5(3) . .
W17 O34 W3 150.4(5) . .
W13 O35 W18 123.8(5) . .
W16 O36 W4 149.1(5) . .
W11 O37 W1 162.5(5) . .
W3 O38 W10 152.3(5) . .
P1 O39 W6 128.0(5) . .
P1 O39 W1 127.9(5) . .
W6 O39 W1 90.4(3) . .
P2 O40 W16 124.9(5) . .
P2 O40 W18 124.4(4) . .
W16 O40 W18 92.1(3) . .
P2 O40 W13 123.8(4) . .
W16 O40 W13 91.3(3) . .
W18 O40 W13 90.3(3) . .
W2 O41 W7 153.3(5) . .
W12 O43 W17 123.0(5) . .
W4 O45 W5 153.6(5) . .
W9 O46 W17 125.0(5) . .
W1 O47 W14 151.2(5) . .
P2 O48 W4 127.9(5) . .
P2 O48 W11 128.3(5) . .
W4 O48 W11 89.9(3) . .
P2 O49 W8 129.0(5) . .
P2 O49 W7 128.0(5) . .
W8 O49 W7 90.6(3) . .
W11 O50 W4 122.2(5) . .
W13 O51 W7 151.3(5) . .
W3 O53 W7 161.8(5) . .
P1 O54 W14 129.3(5) . .
P1 O54 W3 127.2(5) . .
W14 O54 W3 90.5(3) . .
W7 O55 W8 122.4(5) . .
W6 O56 W15 150.5(5) . .
W18 O57 W8 150.1(5) . .
N1 C1 C16 117.8(14) . .
N1 C1 C19 113.3(13) . .
C16 C1 C19 128.8(14) . .
C25 C2 C11 117.9(16) . .
N8 C3 C43 122.2(16) . .
C14 C4 C22 116.8(15) . .
C31 C5 C9 117.9(17) . .
N7 C6 C24 117.7(16) . .
N7 C6 C26 113.9(15) . .
C24 C6 C26 128.3(16) . .
N8 C7 C27 121.1(14) . .
N8 C7 C11 114.2(13) . .
C27 C7 C11 124.7(15) . .
N6 C8 C14 121.3(14) . .
N6 C8 C17 114.5(13) . .
C14 C8 C17 124.3(14) . .
N4 C9 C5 118.6(15) . .
N4 C9 C32 112.2(14) . .
C5 C9 C32 129.1(16) . .
C31 C10 C12 116.9(16) . .
N7 C11 C2 120.9(14) . .
N7 C11 C7 113.3(13) . .
C2 C11 C7 125.8(15) . .
N4 C12 C10 123.3(17) . .
N4 C12 C29 110.8(14) . .
C10 C12 C29 125.8(15) . .
N9 C13 C37 121.0(18) . .
C4 C14 C8 121.3(15) . .
C16 C15 C20 121.2(14) . .
C15 C16 C1 119.7(14) . .
N1 C17 C20 116.9(13) . .
N1 C17 C8 113.1(12) . .
C20 C17 C8 129.9(14) . .
C19 C18 C35 117.3(14) . .
N5 C19 C18 124.0(14) . .
N5 C19 C1 113.0(13) . .
C18 C19 C1 123.0(14) . .
C15 C20 C17 119.7(14) . .
N6 C21 C22 122.6(14) . .
C21 C22 C4 118.8(15) . .
N5 C23 C36 123.7(16) . .
C25 C24 C6 120.5(15) . .
C2 C25 C24 119.3(16) . .
N9 C26 C44 123.1(17) . .
N9 C26 C6 112.6(14) . .
C44 C26 C6 124.1(17) . .
C7 C27 C28 119.4(16) . .
C43 C28 C27 118.7(17) . .
N3 C29 C30 119.6(17) . .
N3 C29 C12 114.0(15) . .
C30 C29 C12 126.4(16) . .
C38 C30 C29 120.9(17) . .
C10 C31 C5 122.4(16) . .
N2 C32 C33 119.4(16) . .
N2 C32 C9 116.5(15) . .
C33 C32 C9 124.1(16) . .
C41 C33 C32 121.6(18) . .
N2 C34 C42 123.5(16) . .
C18 C35 C36 119.0(15) . .
C23 C36 C35 119.3(16) . .
C45 C37 C13 119(2) . .
C39 C38 C30 118.7(18) . .
C38 C39 C40 120.2(18) . .
N3 C40 C39 121.3(17) . .
C42 C41 C33 116.4(18) . .
C41 C42 C34 120.6(18) . .
C3 C43 C28 119.4(17) . .
C26 C44 C45 116.5(18) . .
C37 C45 C44 122.1(18) . .
C17 N1 C1 124.7(12) . .
C17 N1 Cu2 117.7(9) . .
C1 N1 Cu2 117.4(10) . .
C32 N2 C34 118.5(14) . .
C32 N2 Cu3 112.3(11) . .
C34 N2 Cu3 128.7(11) . .
C40 N3 C29 119.2(15) . .
C40 N3 Cu3 126.4(11) . .
C29 N3 Cu3 114.4(11) . .
C12 N4 C9 120.8(14) . .
C12 N4 Cu3 121.0(11) . .
C9 N4 Cu3 118.0(10) . .
C23 N5 C19 116.7(13) . .
C23 N5 Cu2 128.3(10) . .
C19 N5 Cu2 114.7(10) . .
C21 N6 C8 119.2(13) . .
C21 N6 Cu2 126.7(10) . .
C8 N6 Cu2 113.7(10) . .
C11 N7 C6 123.3(14) . .
C11 N7 Cu1 119.4(10) . .
C6 N7 Cu1 117.0(11) . .
C3 N8 C7 119.0(13) . .
C3 N8 Cu1 127.2(10) . .
C7 N8 Cu1 113.8(10) . .
C26 N9 C13 117.9(14) . .
C26 N9 Cu1 116.3(11) . .
C13 N9 Cu1 125.6(11) . .

loop_
_geom_bond_atom_site_label_1
_geom_bond_atom_site_label_2
_geom_bond_distance
_geom_bond_site_symmetry_2
W1 O6 1.722(9) .
W1 O47 1.877(9) .
W1 O12 1.902(9) .
W1 O10 1.915(9) .
W1 O37 1.930(9) .
W1 O39 2.378(9) .
W2 O3 1.708(9) .
W2 O30 1.889(8) .
W2 O41 1.891(9) .
W2 O29 1.896(9) .
W2 O18 1.944(9) .
W2 O32 2.374(9) .
W3 O5 1.694(9) .
W3 O38 1.866(9) .
W3 O53 1.894(9) .
W3 O34 1.923(9) .
W3 O9 1.928(9) .
W3 O54 2.379(8) .
W4 O52 1.708(9) .
W4 O24 1.861(9) .
W4 O45 1.890(9) .
W4 O50 1.924(9) .
W4 O36 1.954(9) .
W4 O48 2.363(8) .
W5 O44 1.710(9) .
W5 O13 1.862(9) .
W5 O45 1.902(8) .
W5 O30 1.915(9) .
W5 O31 1.976(9) .
W5 O32 2.377(8) .
W6 O59 1.695(10) .
W6 O56 1.899(9) .
W6 O10 1.901(9) .
W6 O23 1.905(9) .
W6 O24 1.935(9) .
W6 O39 2.369(9) .
W7 O42 1.721(9) .
W7 O41 1.894(9) .
W7 O53 1.894(9) .
W7 O55 1.914(9) .
W7 O51 1.927(9) .
W7 O49 2.386(8) .
W8 O62 1.709(9) .
W8 O25 1.913(9) .
W8 O15 1.922(9) .
W8 O57 1.922(9) .
W8 O55 1.929(9) .
W8 O49 2.352(9) .
W9 O1 1.717(9) .
W9 O46 1.869(9) .
W9 O20 1.891(9) .
W9 O8 1.920(9) .
W9 O12 1.922(9) .
W9 O26 2.364(9) .
W10 O27 1.690(9) .
W10 O29 1.891(9) .
W10 O21 1.906(9) .
W10 O38 1.925(9) .
W10 O28 1.931(9) .
W10 O19 2.391(8) .
W11 O11 1.701(10) .
W11 O37 1.877(9) .
W11 O15 1.877(9) .
W11 O50 1.898(8) .
W11 O7 1.934(9) .
W11 O48 2.371(8) .
W12 O22 1.702(9) .
W12 O4 1.890(9) .
W12 O8 1.910(9) .
W12 O23 1.912(9) .
W12 O43 1.926(9) .
W12 O26 2.378(9) .
W13 O58 1.722(9) .
W13 O18 1.875(9) .
W13 O51 1.884(9) .
W13 O35 1.921(9) .
W13 O17 1.925(9) .
W13 O40 2.409(8) .
W14 O14 1.701(9) .
W14 O25 1.869(9) .
W14 O9 1.889(9) .
W14 O47 1.907(8) .
W14 O20 1.926(9) .
W14 O54 2.350(9) .
W15 O61 1.700(9) .
W15 O13 1.895(9) .
W15 O4 1.910(9) .
W15 O56 1.911(9) .
W15 O21 1.912(8) .
W15 O19 2.364(9) .
W16 O2 1.743(8) .
W16 O31 1.852(9) .
W16 O36 1.884(9) .
W16 O17 1.916(8) .
W16 O16 1.939(9) .
W16 O40 2.300(8) .
W17 O60 1.704(9) .
W17 O28 1.876(8) .
W17 O34 1.895(9) .
W17 O46 1.936(8) .
W17 O43 1.943(9) .
W17 O26 2.399(9) .
W18 O33 1.696(10) .
W18 O57 1.895(9) .
W18 O7 1.910(9) .
W18 O16 1.936(9) .
W18 O35 1.950(9) .
W18 O40 2.407(9) .
P1 O39 1.510(9) .
P1 O19 1.516(9) .
P1 O54 1.535(9) .
P1 O26 1.574(9) .
P2 O32 1.504(10) .
P2 O48 1.526(8) .
P2 O49 1.529(9) .
P2 O40 1.581(9) .
Cu1 N7 1.940(13) .
Cu1 O1W 1.986(10) .
Cu1 N9 2.020(12) .
Cu1 N8 2.026(13) .
Cu1 O3 2.342(9) 2
Cu1 O1 2.362(9) .
Cu2 N1 1.917(12) .
Cu2 O2 1.931(9) .
Cu2 N5 1.994(12) .
Cu2 N6 2.016(11) .
Cu2 O2W 2.188(11) .
Cu3 N4 1.915(12) .
Cu3 O4W 1.960(10) .
Cu3 N3 2.021(13) .
Cu3 N2 2.027(13) .
Cu3 O3W 2.200(10) .
O3 Cu1 2.342(9) 2_545
C1 N1 1.369(17) .
C1 C16 1.389(19) .
C1 C19 1.47(2) .
C2 C25 1.39(2) .
C2 C11 1.40(2) .
C3 N8 1.352(18) .
C3 C43 1.37(2) .
C4 C14 1.37(2) .
C4 C22 1.41(2) .
C5 C31 1.37(2) .
C5 C9 1.42(2) .
C6 N7 1.355(19) .
C6 C24 1.39(2) .
C6 C26 1.49(2) .
C7 N8 1.362(18) .
C7 C27 1.38(2) .
C7 C11 1.46(2) .
C8 N6 1.332(18) .
C8 C14 1.39(2) .
C8 C17 1.46(2) .
C9 N4 1.34(2) .
C9 C32 1.45(2) .
C10 C31 1.35(2) .
C10 C12 1.36(2) .
C11 N7 1.311(19) .
C12 N4 1.325(19) .
C12 C29 1.50(2) .
C13 N9 1.37(2) .
C13 C37 1.39(2) .
C15 C16 1.36(2) .
C15 C20 1.38(2) .
C17 N1 1.342(17) .
C17 C20 1.404(19) .
C18 C19 1.38(2) .
C18 C35 1.39(2) .
C19 N5 1.375(18) .
C21 N6 1.328(19) .
C21 C22 1.40(2) .
C23 N5 1.314(19) .
C23 C36 1.37(2) .
C24 C25 1.39(2) .
C26 N9 1.32(2) .
C26 C44 1.38(2) .
C27 C28 1.40(2) .
C28 C43 1.38(2) .
C29 N3 1.35(2) .
C29 C30 1.38(2) .
C30 C38 1.38(3) .
C32 N2 1.32(2) .
C32 C33 1.40(2) .
C33 C41 1.38(2) .
C34 N2 1.33(2) .
C34 C42 1.35(2) .
C35 C36 1.39(2) .
C37 C45 1.29(3) .
C38 C39 1.33(3) .
C39 C40 1.39(2) .
C40 N3 1.34(2) .
C41 C42 1.34(3) .
C44 C45 1.40(3) .
